data_4338190
loop_
_publ_author_name
'Esteves, Catarina V.'
'Madureira, Joana'
'Lima, Lu\'is M P'
'Mateus, Pedro'
'Bento, Isabel'
'Delgado, Rita'

_publ_section_title
;
 Copper(II) and Gallium(III) Complexes of trans-Bis(2-hydroxybenzyl)
 Cyclen Derivatives: Absence of a Cross-Bridge Proves Surprisingly More
 Favorable.
;
_journal_issue 9
_journal_name_full 'Inorganic chemistry'
_journal_page_first 4371
_journal_page_last 4386
_journal_paper_doi 10.1021/ic403156h
_journal_volume 53
_journal_year 2014
_chemical_formula_sum 'C22 H31 Cl Cu N4 O7'
_chemical_formula_weight 562.50
_chemical_name_systematic
; 
 ? 
;
_space_group_IT_number 14
_symmetry_cell_setting monoclinic
_symmetry_space_group_name_Hall '-P 2yn'
_symmetry_space_group_name_H-M 'P 1 21/n 1'
_atom_sites_solution_hydrogens geom
_atom_sites_solution_primary direct
_atom_sites_solution_secondary difmap
_audit_creation_method SHELXL-97
_cell_angle_alpha 90.00
_cell_angle_beta 103.202(2)
_cell_angle_gamma 90.00
_cell_formula_units_Z 4
_cell_length_a 16.5986(6)
_cell_length_b 8.9107(3)
_cell_length_c 16.7580(6)
_cell_measurement_reflns_used 0
_cell_measurement_temperature 150(2)
_cell_measurement_theta_max 0
_cell_measurement_theta_min 0
_cell_volume 2413.09(15)
_computing_structure_refinement 'SHELXL-97 (Sheldrick, 1997)'
_computing_structure_solution 'SHELXS-97 (Sheldrick, 1990)'
_diffrn_ambient_temperature 150(2)
_diffrn_measured_fraction_theta_full 0.994
_diffrn_measured_fraction_theta_max 0.994
_diffrn_measurement_device_type 'Bruker AXS-KAPPA APEX II diffractometer'
_diffrn_measurement_method 'profile data from \q/2\q scans'
_diffrn_radiation_monochromator graphite
_diffrn_radiation_source 'fine-focus sealed tube'
_diffrn_radiation_type MoK\a
_diffrn_radiation_wavelength 0.71073
_diffrn_reflns_av_R_equivalents 0.0522
_diffrn_reflns_av_sigmaI/netI 0.0552
_diffrn_reflns_limit_h_max 23
_diffrn_reflns_limit_h_min -23
_diffrn_reflns_limit_k_max 7
_diffrn_reflns_limit_k_min -12
_diffrn_reflns_limit_l_max 22
_diffrn_reflns_limit_l_min -23
_diffrn_reflns_number 25986
_diffrn_reflns_theta_full 30.56
_diffrn_reflns_theta_max 30.56
_diffrn_reflns_theta_min 1.97
_diffrn_standards_decay_% 0
_diffrn_standards_interval_count 0
_diffrn_standards_interval_time 0
_diffrn_standards_number 0
_exptl_absorpt_coefficient_mu 1.067
_exptl_absorpt_correction_T_max 0.8149
_exptl_absorpt_correction_T_min 0.4824
_exptl_absorpt_correction_type multi-scan
_exptl_crystal_colour blue
_exptl_crystal_density_diffrn 1.548
_exptl_crystal_density_method 'not measured'
_exptl_crystal_description prism
_exptl_crystal_F_000 1172
_exptl_crystal_size_max 0.80
_exptl_crystal_size_mid 0.40
_exptl_crystal_size_min 0.20
_refine_diff_density_max 1.623
_refine_diff_density_min -1.078
_refine_diff_density_rms 0.152
_refine_ls_extinction_method none
_refine_ls_goodness_of_fit_ref 1.026
_refine_ls_hydrogen_treatment mixed
_refine_ls_matrix_type full
_refine_ls_number_parameters 328
_refine_ls_number_reflns 7349
_refine_ls_number_restraints 3
_refine_ls_restrained_S_all 1.026
_refine_ls_R_factor_all 0.0912
_refine_ls_R_factor_gt 0.0721
_refine_ls_shift/su_max 0.001
_refine_ls_shift/su_mean 0.000
_refine_ls_structure_factor_coef Fsqd
_refine_ls_weighting_details 'calc w=1/[\s^2^(Fo^2^)+(0.0348P)^2^+27.0295P] where P=(Fo^2^+2Fc^2^)/3'
_refine_ls_weighting_scheme calc
_refine_ls_wR_factor_gt 0.1901
_refine_ls_wR_factor_ref 0.1993
_reflns_number_gt 5752
_reflns_number_total 7349
_reflns_threshold_expression >2sigma(I)
_cod_data_source_file ic403156h_si_002.cif
_cod_data_source_block cudo2ph
_cod_depositor_comments 'Adding full bibliography for 4338190--4338192.cif.'
_cod_database_code 4338190

loop_
_symmetry_equiv_pos_as_xyz
'x, y, z'
'-x+1/2, y+1/2, -z+1/2'
'-x, -y, -z'
'x-1/2, -y-1/2, z-1/2'

loop_
_atom_site_label
_atom_site_type_symbol
_atom_site_fract_x
_atom_site_fract_y
_atom_site_fract_z
_atom_site_U_iso_or_equiv
_atom_site_adp_type
_atom_site_occupancy
_atom_site_symmetry_multiplicity
_atom_site_calc_flag
_atom_site_refinement_flags
Cu1 Cu 0.45558(3) 0.68491(6) 0.22685(3) 0.01272(13) Uani 1 1 d .
O20 O 0.3949(2) 0.5352(4) 0.13596(19) 0.0189(6) Uani 1 1 d .
O28 O 0.2055(2) 0.8326(4) 0.3318(2) 0.0222(7) Uani 1 1 d .
N7 N 0.4045(2) 0.6795(4) 0.3260(2) 0.0148(6) Uani 1 1 d .
N10 N 0.4052(2) 0.8939(4) 0.2067(2) 0.0158(7) Uani 1 1 d D
N1 N 0.5398(2) 0.7578(4) 0.1641(2) 0.0163(7) Uani 1 1 d .
N4 N 0.5489(2) 0.5591(5) 0.2946(2) 0.0182(7) Uani 1 1 d D
Cl1 Cl 0.39696(11) 0.82320(17) 0.61709(9) 0.0423(4) Uani 1 1 d .
C8 C 0.4031(3) 0.8409(5) 0.3494(3) 0.0172(8) Uani 1 1 d .
H8A H 0.4601 0.8760 0.3731 0.021 Uiso 1 1 calc R
H8B H 0.3701 0.8532 0.3913 0.021 Uiso 1 1 calc R
C9 C 0.3654(3) 0.9330(5) 0.2745(3) 0.0176(8) Uani 1 1 d .
H9A H 0.3052 0.9130 0.2577 0.021 Uiso 1 1 calc R
H9B H 0.3733 1.0412 0.2875 0.021 Uiso 1 1 calc R
C11 C 0.4781(3) 0.9882(5) 0.2037(3) 0.0186(8) Uani 1 1 d .
H11A H 0.5160 0.9931 0.2586 0.022 Uiso 1 1 calc R
H11B H 0.4602 1.0915 0.1863 0.022 Uiso 1 1 calc R
C12 C 0.5217(3) 0.9180(5) 0.1428(3) 0.0199(8) Uani 1 1 d .
H12A H 0.4863 0.9257 0.0868 0.024 Uiso 1 1 calc R
H12B H 0.5740 0.9724 0.1439 0.024 Uiso 1 1 calc R
C13 C 0.5354(3) 0.6638(5) 0.0895(3) 0.0180(8) Uani 1 1 d .
H13A H 0.5527 0.5602 0.1067 0.022 Uiso 1 1 calc R
H13B H 0.5750 0.7037 0.0587 0.022 Uiso 1 1 calc R
C14 C 0.4508(3) 0.6590(5) 0.0336(3) 0.0177(8) Uani 1 1 d .
C19 C 0.3857(3) 0.5853(5) 0.0589(3) 0.0176(8) Uani 1 1 d .
C18 C 0.3098(3) 0.5640(5) 0.0006(3) 0.0204(9) Uani 1 1 d .
H18 H 0.2659 0.5114 0.0159 0.024 Uiso 1 1 calc R
C17 C 0.2994(3) 0.6192(6) -0.0784(3) 0.0244(10) Uani 1 1 d .
H17 H 0.2485 0.6028 -0.1168 0.029 Uiso 1 1 calc R
C16 C 0.3627(3) 0.6989(5) -0.1027(3) 0.0232(9) Uani 1 1 d .
H16 H 0.3546 0.7397 -0.1563 0.028 Uiso 1 1 calc R
C15 C 0.4374(3) 0.7165(5) -0.0460(3) 0.0207(9) Uani 1 1 d .
H15 H 0.4810 0.7693 -0.0618 0.025 Uiso 1 1 calc R
C2 C 0.6208(3) 0.7426(6) 0.2240(3) 0.0224(9) Uani 1 1 d .
H2A H 0.6267 0.8235 0.2654 0.027 Uiso 1 1 calc R
H2B H 0.6664 0.7525 0.1952 0.027 Uiso 1 1 calc R
C3 C 0.6261(3) 0.5888(6) 0.2667(3) 0.0245(10) Uani 1 1 d .
H3A H 0.6345 0.5092 0.2282 0.029 Uiso 1 1 calc R
H3B H 0.6740 0.5875 0.3144 0.029 Uiso 1 1 calc R
C5 C 0.5502(3) 0.6070(6) 0.3795(3) 0.0224(9) Uani 1 1 d .
H5A H 0.5696 0.7120 0.3881 0.027 Uiso 1 1 calc R
H5B H 0.5880 0.5422 0.4192 0.027 Uiso 1 1 calc R
C6 C 0.4629(3) 0.5936(5) 0.3914(3) 0.0200(9) Uani 1 1 d .
H6A H 0.4464 0.4866 0.3891 0.024 Uiso 1 1 calc R
H6B H 0.4605 0.6334 0.4459 0.024 Uiso 1 1 calc R
C21 C 0.3203(3) 0.6115(5) 0.3036(3) 0.0161(8) Uani 1 1 d .
H21A H 0.3256 0.5092 0.2824 0.019 Uiso 1 1 calc R
H21B H 0.2866 0.6709 0.2582 0.019 Uiso 1 1 calc R
C22 C 0.2731(3) 0.6002(5) 0.3708(3) 0.0155(8) Uani 1 1 d .
C27 C 0.2159(3) 0.7098(5) 0.3813(3) 0.0159(8) Uani 1 1 d .
C26 C 0.1698(3) 0.6929(5) 0.4412(3) 0.0205(8) Uani 1 1 d .
H26 H 0.1312 0.7677 0.4481 0.025 Uiso 1 1 calc R
C25 C 0.1812(3) 0.5655(6) 0.4905(3) 0.0227(9) Uani 1 1 d .
H25 H 0.1510 0.5545 0.5319 0.027 Uiso 1 1 calc R
C24 C 0.2365(3) 0.4539(5) 0.4799(3) 0.0228(9) Uani 1 1 d .
H24 H 0.2430 0.3661 0.5129 0.027 Uiso 1 1 calc R
C23 C 0.2820(3) 0.4723(5) 0.4204(3) 0.0183(8) Uani 1 1 d .
H23 H 0.3199 0.3963 0.4132 0.022 Uiso 1 1 calc R
O11 O 0.4000(3) 0.9807(5) 0.6032(4) 0.0563(15) Uani 1 1 d .
O14 O 0.4803(4) 0.7690(6) 0.6465(5) 0.085(3) Uani 1 1 d .
O12 O 0.3622(4) 0.7513(8) 0.5425(4) 0.0739(19) Uani 1 1 d .
O13 O 0.3563(6) 0.7924(12) 0.6760(5) 0.120(3) Uani 1 1 d .
O1S O 0.4096(8) 0.1693(13) 0.4542(7) 0.153(4) Uani 1 1 d .
H10 H 0.365(3) 0.909(6) 0.157(2) 0.015(13) Uiso 1 1 d D
H4 H 0.538(4) 0.457(4) 0.287(4) 0.037(18) Uiso 1 1 d D
H28 H 0.165(4) 0.882(8) 0.347(4) 0.04(2) Uiso 1 1 d .

loop_
_atom_site_aniso_label
_atom_site_aniso_U_11
_atom_site_aniso_U_22
_atom_site_aniso_U_33
_atom_site_aniso_U_23
_atom_site_aniso_U_13
_atom_site_aniso_U_12
Cu1 0.0132(2) 0.0129(2) 0.0129(2) -0.00057(19) 0.00478(16) 0.00075(19)
O20 0.0232(15) 0.0189(15) 0.0153(14) -0.0011(12) 0.0061(12) -0.0055(12)
O28 0.0253(16) 0.0213(16) 0.0229(16) 0.0087(13) 0.0118(13) 0.0088(14)
N7 0.0156(15) 0.0153(16) 0.0131(15) 0.0003(13) 0.0024(12) 0.0015(13)
N10 0.0169(16) 0.0161(16) 0.0148(16) -0.0001(13) 0.0045(13) 0.0005(13)
N1 0.0171(16) 0.0150(16) 0.0181(17) -0.0039(14) 0.0069(13) -0.0016(13)
N4 0.0182(16) 0.0199(18) 0.0176(17) 0.0000(14) 0.0063(14) 0.0041(14)
Cl1 0.0573(9) 0.0262(6) 0.0323(7) -0.0021(5) -0.0129(6) -0.0037(6)
C8 0.0198(19) 0.019(2) 0.0132(18) -0.0033(15) 0.0036(15) 0.0026(16)
C9 0.0223(19) 0.0136(18) 0.019(2) 0.0013(15) 0.0094(16) 0.0023(16)
C11 0.022(2) 0.0156(19) 0.019(2) -0.0023(16) 0.0075(16) -0.0017(16)
C12 0.024(2) 0.0155(19) 0.023(2) -0.0010(16) 0.0109(17) -0.0044(17)
C13 0.0170(18) 0.022(2) 0.0179(19) -0.0020(16) 0.0090(15) -0.0003(16)
C14 0.0219(19) 0.0139(19) 0.019(2) -0.0035(15) 0.0086(16) 0.0001(16)
C19 0.021(2) 0.0147(18) 0.0168(19) -0.0037(15) 0.0045(16) -0.0006(16)
C18 0.023(2) 0.018(2) 0.021(2) -0.0037(17) 0.0056(17) 0.0001(17)
C17 0.028(2) 0.020(2) 0.021(2) -0.0067(18) -0.0009(18) 0.0047(18)
C16 0.034(2) 0.018(2) 0.017(2) 0.0004(17) 0.0047(18) 0.0087(19)
C15 0.027(2) 0.0143(19) 0.022(2) -0.0019(16) 0.0095(18) 0.0011(17)
C2 0.0149(19) 0.030(2) 0.022(2) -0.0040(19) 0.0050(16) -0.0041(17)
C3 0.0150(19) 0.032(3) 0.026(2) -0.002(2) 0.0038(17) 0.0055(18)
C5 0.0178(19) 0.029(2) 0.018(2) 0.0005(18) -0.0012(16) 0.0035(18)
C6 0.020(2) 0.023(2) 0.0165(19) 0.0046(17) 0.0043(16) 0.0035(17)
C21 0.0157(18) 0.0190(19) 0.0134(18) -0.0017(15) 0.0029(14) -0.0001(15)
C22 0.0150(17) 0.0160(18) 0.0153(18) -0.0028(15) 0.0032(14) -0.0012(15)
C27 0.0158(17) 0.0155(19) 0.0165(19) 0.0006(15) 0.0037(15) -0.0003(15)
C26 0.024(2) 0.020(2) 0.021(2) -0.0021(17) 0.0111(17) -0.0020(17)
C25 0.029(2) 0.025(2) 0.018(2) 0.0019(17) 0.0130(18) -0.0069(19)
C24 0.030(2) 0.017(2) 0.020(2) 0.0040(17) 0.0044(18) -0.0050(18)
C23 0.0210(19) 0.0146(19) 0.020(2) 0.0002(16) 0.0051(16) -0.0018(16)
O11 0.053(3) 0.026(2) 0.074(4) 0.004(2) -0.018(3) 0.001(2)
O14 0.076(4) 0.034(3) 0.115(6) -0.025(3) -0.039(4) 0.017(3)
O12 0.092(5) 0.069(4) 0.046(3) -0.019(3) -0.014(3) -0.018(4)
O13 0.150(8) 0.149(9) 0.076(5) 0.038(6) 0.056(5) 0.004(7)
O1S 0.183(11) 0.131(9) 0.148(10) -0.023(8) 0.040(9) 0.025(8)

loop_
_atom_type_symbol
_atom_type_description
_atom_type_scat_dispersion_real
_atom_type_scat_dispersion_imag
_atom_type_scat_source
C C 0.0033 0.0016 'International Tables Vol C Tables 4.2.6.8 and 6.1.1.4'
N N 0.0061 0.0033 'International Tables Vol C Tables 4.2.6.8 and 6.1.1.4'
O O 0.0106 0.0060 'International Tables Vol C Tables 4.2.6.8 and 6.1.1.4'
Cu Cu 0.3201 1.2651 'International Tables Vol C Tables 4.2.6.8 and 6.1.1.4'
Cl Cl 0.1484 0.1585 'International Tables Vol C Tables 4.2.6.8 and 6.1.1.4'
H H 0.0000 0.0000 'International Tables Vol C Tables 4.2.6.8 and 6.1.1.4'

loop_
_geom_angle_atom_site_label_1
_geom_angle_atom_site_label_2
_geom_angle_atom_site_label_3
_geom_angle
N7 Cu1 N4 86.40(15)
N7 Cu1 N10 85.73(15)
N4 Cu1 N10 145.82(16)
N7 Cu1 N1 153.29(15)
N4 Cu1 N1 86.49(16)
N10 Cu1 N1 85.82(15)
N7 Cu1 O20 110.97(14)
N4 Cu1 O20 103.43(15)
N10 Cu1 O20 110.45(14)
N1 Cu1 O20 95.72(13)
C19 O20 Cu1 114.6(3)
C27 O28 H28 103(5)
C21 N7 C8 112.8(3)
C21 N7 C6 112.9(3)
C8 N7 C6 110.3(3)
C21 N7 Cu1 110.3(3)
C8 N7 Cu1 103.1(3)
C6 N7 Cu1 106.8(3)
C9 N10 C11 113.8(3)
C9 N10 Cu1 109.0(3)
C11 N10 Cu1 102.5(3)
C9 N10 H10 107(3)
C11 N10 H10 108(3)
Cu1 N10 H10 117(3)
C12 N1 C2 110.6(4)
C12 N1 C13 111.7(4)
C2 N1 C13 112.2(3)
C12 N1 Cu1 107.8(3)
C2 N1 Cu1 104.0(3)
C13 N1 Cu1 110.2(3)
C5 N4 C3 115.3(4)
C5 N4 Cu1 102.6(3)
C3 N4 Cu1 109.2(3)
C5 N4 H4 112(4)
C3 N4 H4 107(4)
Cu1 N4 H4 111(4)
O13 Cl1 O12 112.7(6)
O13 Cl1 O11 111.3(6)
O12 Cl1 O11 109.1(4)
O13 Cl1 O14 106.5(6)
O12 Cl1 O14 108.6(4)
O11 Cl1 O14 108.6(4)
N7 C8 C9 109.5(3)
N7 C8 H8A 109.8
C9 C8 H8A 109.8
N7 C8 H8B 109.8
C9 C8 H8B 109.8
H8A C8 H8B 108.2
N10 C9 C8 109.7(3)
N10 C9 H9A 109.7
C8 C9 H9A 109.7
N10 C9 H9B 109.7
C8 C9 H9B 109.7
H9A C9 H9B 108.2
N10 C11 C12 107.9(4)
N10 C11 H11A 110.1
C12 C11 H11A 110.1
N10 C11 H11B 110.1
C12 C11 H11B 110.1
H11A C11 H11B 108.4
N1 C12 C11 109.7(4)
N1 C12 H12A 109.7
C11 C12 H12A 109.7
N1 C12 H12B 109.7
C11 C12 H12B 109.7
H12A C12 H12B 108.2
N1 C13 C14 113.5(4)
N1 C13 H13A 108.9
C14 C13 H13A 108.9
N1 C13 H13B 108.9
C14 C13 H13B 108.9
H13A C13 H13B 107.7
C15 C14 C19 119.5(4)
C15 C14 C13 120.5(4)
C19 C14 C13 119.8(4)
O20 C19 C14 121.2(4)
O20 C19 C18 120.4(4)
C14 C19 C18 118.4(4)
C17 C18 C19 120.5(4)
C17 C18 H18 119.8
C19 C18 H18 119.8
C18 C17 C16 121.3(4)
C18 C17 H17 119.4
C16 C17 H17 119.4
C15 C16 C17 118.0(4)
C15 C16 H16 121.0
C17 C16 H16 121.0
C16 C15 C14 122.2(4)
C16 C15 H15 118.9
C14 C15 H15 118.9
N1 C2 C3 110.1(4)
N1 C2 H2A 109.7
C3 C2 H2A 109.7
N1 C2 H2B 109.7
C3 C2 H2B 109.7
H2A C2 H2B 108.2
N4 C3 C2 110.0(4)
N4 C3 H3A 109.7
C2 C3 H3A 109.7
N4 C3 H3B 109.7
C2 C3 H3B 109.7
H3A C3 H3B 108.2
N4 C5 C6 107.5(4)
N4 C5 H5A 110.2
C6 C5 H5A 110.2
N4 C5 H5B 110.2
C6 C5 H5B 110.2
H5A C5 H5B 108.5
N7 C6 C5 110.1(4)
N7 C6 H6A 109.6
C5 C6 H6A 109.6
N7 C6 H6B 109.6
C5 C6 H6B 109.6
H6A C6 H6B 108.2
N7 C21 C22 117.0(3)
N7 C21 H21A 108.0
C22 C21 H21A 108.0
N7 C21 H21B 108.0
C22 C21 H21B 108.0
H21A C21 H21B 107.3
C23 C22 C27 118.5(4)
C23 C22 C21 119.6(4)
C27 C22 C21 121.8(4)
O28 C27 C22 118.7(4)
O28 C27 C26 120.6(4)
C22 C27 C26 120.7(4)
C25 C26 C27 119.4(4)
C25 C26 H26 120.3
C27 C26 H26 120.3
C26 C25 C24 120.7(4)
C26 C25 H25 119.6
C24 C25 H25 119.6
C25 C24 C23 119.3(4)
C25 C24 H24 120.3
C23 C24 H24 120.3
C24 C23 C22 121.4(4)
C24 C23 H23 119.3
C22 C23 H23 119.3

loop_
_geom_bond_atom_site_label_1
_geom_bond_atom_site_label_2
_geom_bond_distance
Cu1 N7 2.031(4)
Cu1 N4 2.036(4)
Cu1 N10 2.037(4)
Cu1 N1 2.039(4)
Cu1 O20 2.100(3)
O20 C19 1.342(5)
O28 C27 1.360(5)
O28 H28 0.88(7)
N7 C21 1.491(5)
N7 C8 1.492(6)
N7 C6 1.497(5)
N10 C9 1.481(6)
N10 C11 1.483(6)
N10 H10 0.96(3)
N1 C12 1.485(6)
N1 C2 1.488(6)
N1 C13 1.493(6)
N4 C5 1.481(6)
N4 C3 1.484(6)
N4 H4 0.93(3)
Cl1 O13 1.345(8)
Cl1 O12 1.406(5)
Cl1 O11 1.425(5)
Cl1 O14 1.442(6)
C8 C9 1.511(6)
C8 H8A 0.9900
C8 H8B 0.9900
C9 H9A 0.9900
C9 H9B 0.9900
C11 C12 1.514(6)
C11 H11A 0.9900
C11 H11B 0.9900
C12 H12A 0.9900
C12 H12B 0.9900
C13 C14 1.500(6)
C13 H13A 0.9900
C13 H13B 0.9900
C14 C15 1.397(6)
C14 C19 1.409(6)
C19 C18 1.419(6)
C18 C17 1.386(7)
C18 H18 0.9500
C17 C16 1.402(8)
C17 H17 0.9500
C16 C15 1.389(7)
C16 H16 0.9500
C15 H15 0.9500
C2 C3 1.539(7)
C2 H2A 0.9900
C2 H2B 0.9900
C3 H3A 0.9900
C3 H3B 0.9900
C5 C6 1.511(6)
C5 H5A 0.9900
C5 H5B 0.9900
C6 H6A 0.9900
C6 H6B 0.9900
C21 C22 1.515(6)
C21 H21A 0.9900
C21 H21B 0.9900
C22 C23 1.398(6)
C22 C27 1.401(6)
C27 C26 1.402(6)
C26 C25 1.391(7)
C26 H26 0.9500
C25 C24 1.391(7)
C25 H25 0.9500
C24 C23 1.391(7)
C24 H24 0.9500
C23 H23 0.9500

loop_
_geom_torsion_atom_site_label_1
_geom_torsion_atom_site_label_2
_geom_torsion_atom_site_label_3
_geom_torsion_atom_site_label_4
_geom_torsion
N7 Cu1 O20 C19 142.0(3)
N4 Cu1 O20 C19 -126.7(3)
N10 Cu1 O20 C19 48.7(3)
N1 Cu1 O20 C19 -38.9(3)
N4 Cu1 N7 C21 -121.5(3)
N10 Cu1 N7 C21 91.8(3)
N1 Cu1 N7 C21 163.7(3)
O20 Cu1 N7 C21 -18.5(3)
N4 Cu1 N7 C8 117.9(3)
N10 Cu1 N7 C8 -28.8(3)
N1 Cu1 N7 C8 43.1(4)
O20 Cu1 N7 C8 -139.1(2)
N4 Cu1 N7 C6 1.6(3)
N10 Cu1 N7 C6 -145.1(3)
N1 Cu1 N7 C6 -73.2(4)
O20 Cu1 N7 C6 104.6(3)
N7 Cu1 N10 C9 3.8(3)
N4 Cu1 N10 C9 -73.4(4)
N1 Cu1 N10 C9 -150.9(3)
O20 Cu1 N10 C9 114.6(3)
N7 Cu1 N10 C11 124.6(3)
N4 Cu1 N10 C11 47.4(4)
N1 Cu1 N10 C11 -30.0(3)
O20 Cu1 N10 C11 -124.6(3)
N7 Cu1 N1 C12 -69.1(4)
N4 Cu1 N1 C12 -143.9(3)
N10 Cu1 N1 C12 2.7(3)
O20 Cu1 N1 C12 112.9(3)
N7 Cu1 N1 C2 48.3(5)
N4 Cu1 N1 C2 -26.5(3)
N10 Cu1 N1 C2 120.2(3)
O20 Cu1 N1 C2 -129.7(3)
N7 Cu1 N1 C13 168.8(3)
N4 Cu1 N1 C13 94.0(3)
N10 Cu1 N1 C13 -119.4(3)
O20 Cu1 N1 C13 -9.2(3)
N7 Cu1 N4 C5 -29.4(3)
N10 Cu1 N4 C5 47.6(4)
N1 Cu1 N4 C5 124.9(3)
O20 Cu1 N4 C5 -140.1(3)
N7 Cu1 N4 C3 -152.2(3)
N10 Cu1 N4 C3 -75.2(4)
N1 Cu1 N4 C3 2.1(3)
O20 Cu1 N4 C3 97.1(3)
C21 N7 C8 C9 -69.5(4)
C6 N7 C8 C9 163.2(4)
Cu1 N7 C8 C9 49.4(4)
C11 N10 C9 C8 -90.9(4)
Cu1 N10 C9 C8 22.8(4)
N7 C8 C9 N10 -49.4(5)
C9 N10 C11 C12 169.4(4)
Cu1 N10 C11 C12 51.9(4)
C2 N1 C12 C11 -87.5(4)
C13 N1 C12 C11 146.7(4)
Cu1 N1 C12 C11 25.6(4)
N10 C11 C12 N1 -53.4(5)
C12 N1 C13 C14 -63.6(5)
C2 N1 C13 C14 171.6(4)
Cu1 N1 C13 C14 56.2(4)
N1 C13 C14 C15 116.9(4)
N1 C13 C14 C19 -68.3(5)
Cu1 O20 C19 C14 43.2(5)
Cu1 O20 C19 C18 -137.3(4)
C15 C14 C19 O20 -176.7(4)
C13 C14 C19 O20 8.5(6)
C15 C14 C19 C18 3.7(6)
C13 C14 C19 C18 -171.1(4)
O20 C19 C18 C17 178.2(4)
C14 C19 C18 C17 -2.2(7)
C19 C18 C17 C16 -0.8(7)
C18 C17 C16 C15 2.2(7)
C17 C16 C15 C14 -0.6(7)
C19 C14 C15 C16 -2.4(7)
C13 C14 C15 C16 172.4(4)
C12 N1 C2 C3 161.4(4)
C13 N1 C2 C3 -73.1(5)
Cu1 N1 C2 C3 46.0(4)
C5 N4 C3 C2 -92.1(5)
Cu1 N4 C3 C2 22.8(5)
N1 C2 C3 N4 -47.2(5)
C3 N4 C5 C6 170.1(4)
Cu1 N4 C5 C6 51.5(4)
C21 N7 C6 C5 148.5(4)
C8 N7 C6 C5 -84.3(4)
Cu1 N7 C6 C5 27.1(4)
N4 C5 C6 N7 -54.3(5)
C8 N7 C21 C22 -64.8(5)
C6 N7 C21 C22 61.1(5)
Cu1 N7 C21 C22 -179.5(3)
N7 C21 C22 C23 -89.4(5)
N7 C21 C22 C27 95.2(5)
C23 C22 C27 O28 -178.3(4)
C21 C22 C27 O28 -2.9(6)
C23 C22 C27 C26 1.3(6)
C21 C22 C27 C26 176.7(4)
O28 C27 C26 C25 179.4(4)
C22 C27 C26 C25 -0.2(7)
C27 C26 C25 C24 -1.2(7)
C26 C25 C24 C23 1.5(7)
C25 C24 C23 C22 -0.3(7)
C27 C22 C23 C24 -1.1(6)
C21 C22 C23 C24 -176.6(4)
